data_1518109
loop_
_publ_author_name
'Raja, Arun'
'Hong, Bor-Cherng'
'Lee, Gene-Hsiang'

_publ_section_title
;
 Organocatalytic enantioselective Michael-Michael-Michael-aldol
 condensation reactions: control of five stereocenters in a
 quadruple-cascade asymmetric synthesis of highly functionalized
 hexahydrophenanthrenes.
;
_journal_issue 21
_journal_name_full 'Organic letters'
_journal_page_first 5756
_journal_page_last 5759
_journal_paper_doi 10.1021/ol502821e
_journal_volume 16
_journal_year 2014
_chemical_absolute_configuration ad
_chemical_formula_sum 'C34 H25 Cl2 N3 O8'
_chemical_formula_weight 674.47
_chemical_name_systematic
; 
 ? 
;
_space_group_IT_number 19
_symmetry_cell_setting orthorhombic
_symmetry_space_group_name_Hall 'P 2ac 2ab'
_symmetry_space_group_name_H-M 'P 21 21 21'
_atom_sites_solution_hydrogens geom
_atom_sites_solution_primary direct
_atom_sites_solution_secondary difmap
_audit_creation_method SHELXL-97
_cell_angle_alpha 90.00
_cell_angle_beta 90.00
_cell_angle_gamma 90.00
_cell_formula_units_Z 4
_cell_length_a 9.1287(2)
_cell_length_b 14.7136(3)
_cell_length_c 22.5741(4)
_cell_measurement_reflns_used 18597
_cell_measurement_temperature 200(2)
_cell_measurement_theta_max 27.50
_cell_measurement_theta_min 1.65
_cell_volume 3032.06(11)
_computing_cell_refinement DENZO-SMN
_computing_data_collection 'NONIUS COLLECT'
_computing_data_reduction DENZO-SMN
_computing_molecular_graphics 'Bruker SHELXTL'
_computing_publication_material 'Bruker SHELXTL'
_computing_structure_refinement 'SHELXL-97 (Sheldrick, 2008)'
_computing_structure_solution 'SHELXS-97 (Sheldrick, 2008)'
_diffrn_ambient_temperature 200(2)
_diffrn_measured_fraction_theta_full 0.998
_diffrn_measured_fraction_theta_max 0.998
_diffrn_measurement_device_type 'NONIUS KappaCCD'
_diffrn_measurement_method '\w scans'
_diffrn_radiation_monochromator graphite
_diffrn_radiation_source 'fine-focus sealed tube'
_diffrn_radiation_type MoK\a
_diffrn_radiation_wavelength 0.71073
_diffrn_reflns_av_R_equivalents 0.0401
_diffrn_reflns_av_sigmaI/netI 0.0522
_diffrn_reflns_limit_h_max 11
_diffrn_reflns_limit_h_min -11
_diffrn_reflns_limit_k_max 19
_diffrn_reflns_limit_k_min -19
_diffrn_reflns_limit_l_max 28
_diffrn_reflns_limit_l_min -28
_diffrn_reflns_number 18597
_diffrn_reflns_theta_full 27.50
_diffrn_reflns_theta_max 27.50
_diffrn_reflns_theta_min 1.65
_exptl_absorpt_coefficient_mu 0.275
_exptl_absorpt_correction_T_max 0.9421
_exptl_absorpt_correction_T_min 0.8864
_exptl_absorpt_correction_type multi-scan
_exptl_absorpt_process_details 'SORTAV (Blessing, 1995)'
_exptl_crystal_colour colorless
_exptl_crystal_density_diffrn 1.478
_exptl_crystal_density_method 'not measured'
_exptl_crystal_description block
_exptl_crystal_F_000 1392
_exptl_crystal_size_max 0.45
_exptl_crystal_size_mid 0.25
_exptl_crystal_size_min 0.22
_refine_diff_density_max 0.191
_refine_diff_density_min -0.205
_refine_diff_density_rms 0.040
_refine_ls_abs_structure_details 'Flack H D (1983), Acta Cryst. A39, 876-881'
_refine_ls_abs_structure_Flack -0.03(4)
_refine_ls_extinction_method none
_refine_ls_goodness_of_fit_ref 1.007
_refine_ls_hydrogen_treatment constr
_refine_ls_matrix_type full
_refine_ls_number_parameters 424
_refine_ls_number_reflns 6940
_refine_ls_number_restraints 1
_refine_ls_restrained_S_all 1.008
_refine_ls_R_factor_all 0.0639
_refine_ls_R_factor_gt 0.0374
_refine_ls_shift/su_max 0.002
_refine_ls_shift/su_mean 0.000
_refine_ls_structure_factor_coef Fsqd
_refine_ls_weighting_details 'calc w=1/[\s^2^(Fo^2^)+(0.0421P)^2^+0.0000P] where P=(Fo^2^+2Fc^2^)/3'
_refine_ls_weighting_scheme calc
_refine_ls_wR_factor_gt 0.0782
_refine_ls_wR_factor_ref 0.0853
_reflns_number_gt 5016
_reflns_number_total 6940
_reflns_threshold_expression >2sigma(I)
_cod_data_source_file ol502821e_si_002.cif
_cod_data_source_block ic16882
_cod_depositor_comments
;
The following automatic conversions were performed:

'_symmetry_cell_setting' value 'Orthorhombic' changed to
'orthorhombic' according to
/home/saulius/struct/COD-crude-data--automatic-downloads/rss-feeds/ACS/lib/dictionaries/cif_core.dic
dictionary named 'cif_core.dic' version 2.4.2 from 2011-04-26.

Automatic conversion script
Id: cif_fix_values 2827 2014-09-09 07:05:25Z andrius 

 Adding full bibliography for 1518109.cif.
;
_cod_original_sg_symbol_H-M P2(1)2(1)2(1)
_cod_database_code 1518109

loop_
_symmetry_equiv_pos_as_xyz
'x, y, z'
'-x+1/2, -y, z+1/2'
'-x, y+1/2, -z+1/2'
'x+1/2, -y+1/2, -z'

loop_
_atom_site_label
_atom_site_type_symbol
_atom_site_fract_x
_atom_site_fract_y
_atom_site_fract_z
_atom_site_U_iso_or_equiv
_atom_site_adp_type
_atom_site_occupancy
_atom_site_symmetry_multiplicity
_atom_site_calc_flag
_atom_site_refinement_flags
Cl1 Cl -0.02932(8) 0.27441(3) 0.96758(2) 0.06122(18) Uani 1 1 d .
Cl2 Cl 0.60452(9) 0.95110(5) 0.50339(3) 0.0762(2) Uani 1 1 d .
O1 O 0.1816(2) 0.80877(11) 0.98766(7) 0.0714(5) Uani 1 1 d .
O2 O 0.26287(18) 0.68256(11) 0.95566(7) 0.0620(5) Uani 1 1 d .
O3 O -0.18456(18) 0.51553(10) 1.05515(6) 0.0552(4) Uani 1 1 d .
O4 O -0.24435(18) 0.38045(10) 1.02807(7) 0.0629(4) Uani 1 1 d .
O5 O 0.2544(3) 0.30268(12) 0.86900(10) 0.0889(6) Uani 1 1 d .
O6 O 0.0448(2) 0.28300(11) 0.82704(7) 0.0772(6) Uani 1 1 d .
O7 O 0.21739(16) 0.92050(8) 0.74962(5) 0.0408(3) Uani 1 1 d .
O8 O 0.18936(16) 1.06992(9) 0.73587(6) 0.0460(4) Uani 1 1 d .
N1 N 0.17320(19) 0.74344(10) 0.95535(6) 0.0374(4) Uani 1 1 d U
N2 N -0.17550(19) 0.45069(12) 1.02182(7) 0.0418(4) Uani 1 1 d .
N3 N 0.1279(3) 0.32229(12) 0.86040(9) 0.0552(5) Uani 1 1 d .
C1 C 0.1898(2) 0.75989(12) 0.80679(8) 0.0324(4) Uani 1 1 d .
H1 H 0.2511 0.7694 0.7734 0.039 Uiso 1 1 calc R
C2 C 0.1211(2) 0.83161(12) 0.82881(8) 0.0299(4) Uani 1 1 d .
C3 C 0.0177(2) 0.82589(11) 0.88135(8) 0.0304(4) Uani 1 1 d .
H3 H 0.0410 0.8773 0.9088 0.036 Uiso 1 1 calc R
C4 C 0.0393(2) 0.73652(11) 0.91545(7) 0.0302(4) Uani 1 1 d U
H4 H -0.0484 0.7272 0.9413 0.036 Uiso 1 1 calc R
C5 C 0.0489(2) 0.65637(11) 0.87300(7) 0.0299(4) Uani 1 1 d .
H5 H -0.0391 0.6633 0.8470 0.036 Uiso 1 1 calc R
C6 C 0.0332(2) 0.56174(12) 0.89895(8) 0.0304(4) Uani 1 1 d .
C7 C -0.0518(2) 0.54609(12) 0.94907(8) 0.0340(4) Uani 1 1 d .
H7 H -0.0939 0.5964 0.9693 0.041 Uiso 1 1 calc R
C8 C -0.0767(2) 0.45909(13) 0.97025(8) 0.0361(5) Uani 1 1 d .
C9 C -0.0151(2) 0.38405(12) 0.94266(8) 0.0400(5) Uani 1 1 d .
C10 C 0.0670(2) 0.40155(13) 0.89224(8) 0.0386(5) Uani 1 1 d .
C11 C 0.0933(2) 0.48750(12) 0.86890(8) 0.0338(4) Uani 1 1 d .
C12 C 0.1841(2) 0.49822(12) 0.81270(8) 0.0390(5) Uani 1 1 d .
H12A H 0.1568 0.4496 0.7845 0.047 Uiso 1 1 calc R
H12B H 0.2889 0.4904 0.8227 0.047 Uiso 1 1 calc R
C13 C 0.1630(2) 0.59089(12) 0.78254(7) 0.0327(4) Uani 1 1 d .
H13 H 0.0603 0.5934 0.7672 0.039 Uiso 1 1 calc R
C14 C 0.1784(2) 0.66493(11) 0.83038(7) 0.0303(4) Uani 1 1 d .
H14 H 0.2698 0.6520 0.8533 0.036 Uiso 1 1 calc R
C15 C 0.1371(2) 0.92619(12) 0.80455(8) 0.0353(5) Uani 1 1 d .
H15A H 0.0394 0.9533 0.7976 0.042 Uiso 1 1 calc R
H15B H 0.1906 0.9649 0.8332 0.042 Uiso 1 1 calc R
C16 C 0.2351(2) 0.99772(13) 0.71949(9) 0.0336(4) Uani 1 1 d .
C17 C 0.3217(2) 0.98340(12) 0.66434(8) 0.0345(4) Uani 1 1 d .
C18 C 0.3659(2) 1.05969(13) 0.63245(8) 0.0374(5) Uani 1 1 d .
H18 H 0.3362 1.1186 0.6449 0.045 Uiso 1 1 calc R
C19 C 0.4526(2) 1.04976(14) 0.58288(8) 0.0423(5) Uani 1 1 d .
H19 H 0.4847 1.1016 0.5614 0.051 Uiso 1 1 calc R
C20 C 0.4918(3) 0.96413(14) 0.56495(8) 0.0480(5) Uani 1 1 d .
C21 C 0.4453(3) 0.88738(15) 0.59506(9) 0.0559(6) Uani 1 1 d .
H21 H 0.4710 0.8285 0.5812 0.067 Uiso 1 1 calc R
C22 C 0.3614(2) 0.89750(14) 0.64519(8) 0.0459(5) Uani 1 1 d .
H22 H 0.3307 0.8454 0.6667 0.055 Uiso 1 1 calc R
C23 C -0.1427(2) 0.83500(12) 0.86259(8) 0.0316(4) Uani 1 1 d .
C24 C -0.2427(3) 0.87199(15) 0.90182(10) 0.0493(5) Uani 1 1 d .
H24 H -0.2103 0.8919 0.9396 0.059 Uiso 1 1 calc R
C25 C -0.3883(3) 0.88038(19) 0.88701(13) 0.0684(7) Uani 1 1 d .
H25 H -0.4553 0.9060 0.9145 0.082 Uiso 1 1 calc R
C26 C -0.4369(3) 0.85186(18) 0.83265(13) 0.0679(7) Uani 1 1 d .
H26 H -0.5374 0.8580 0.8226 0.082 Uiso 1 1 calc R
C27 C -0.3403(3) 0.81432(16) 0.79248(10) 0.0538(6) Uani 1 1 d .
H27 H -0.3735 0.7946 0.7547 0.065 Uiso 1 1 calc R
C28 C -0.1935(2) 0.80588(13) 0.80812(9) 0.0398(5) Uani 1 1 d .
H28 H -0.1267 0.7796 0.7808 0.048 Uiso 1 1 calc R
C29 C 0.2659(2) 0.60379(12) 0.73008(8) 0.0336(4) Uani 1 1 d .
C30 C 0.4157(2) 0.60652(15) 0.73639(9) 0.0456(5) Uani 1 1 d .
H30 H 0.4572 0.5954 0.7743 0.055 Uiso 1 1 calc R
C31 C 0.5078(3) 0.62491(15) 0.68928(9) 0.0514(6) Uani 1 1 d .
H31 H 0.6109 0.6263 0.6948 0.062 Uiso 1 1 calc R
C32 C 0.4486(3) 0.64109(14) 0.63447(9) 0.0510(6) Uani 1 1 d .
H32 H 0.5109 0.6547 0.6020 0.061 Uiso 1 1 calc R
C33 C 0.2997(3) 0.63771(15) 0.62638(9) 0.0538(6) Uani 1 1 d .
H33 H 0.2593 0.6477 0.5882 0.065 Uiso 1 1 calc R
C34 C 0.2082(3) 0.61966(14) 0.67402(8) 0.0436(5) Uani 1 1 d .
H34 H 0.1052 0.6181 0.6683 0.052 Uiso 1 1 calc R

loop_
_atom_site_aniso_label
_atom_site_aniso_U_11
_atom_site_aniso_U_22
_atom_site_aniso_U_33
_atom_site_aniso_U_23
_atom_site_aniso_U_13
_atom_site_aniso_U_12
Cl1 0.0999(5) 0.0316(2) 0.0521(3) 0.0113(2) 0.0050(3) -0.0059(3)
Cl2 0.1058(6) 0.0657(4) 0.0571(3) -0.0069(3) 0.0399(4) -0.0192(4)
O1 0.0879(13) 0.0506(9) 0.0757(11) -0.0221(9) -0.0383(10) 0.0123(9)
O2 0.0615(11) 0.0746(11) 0.0500(9) -0.0115(8) -0.0176(8) 0.0299(9)
O3 0.0664(11) 0.0544(9) 0.0448(8) -0.0025(8) 0.0136(8) -0.0112(8)
O4 0.0678(11) 0.0550(9) 0.0658(9) 0.0140(9) 0.0099(9) -0.0262(9)
O5 0.0820(15) 0.0579(11) 0.1269(17) -0.0058(11) 0.0164(14) 0.0282(11)
O6 0.1241(17) 0.0495(9) 0.0579(10) -0.0154(9) 0.0118(11) -0.0150(11)
O7 0.0555(9) 0.0295(6) 0.0376(7) 0.0055(6) 0.0123(7) -0.0006(6)
O8 0.0483(9) 0.0348(7) 0.0549(8) 0.0095(7) 0.0094(7) 0.0056(7)
N1 0.0462(10) 0.0351(9) 0.0310(8) 0.0006(8) -0.0048(7) 0.0015(8)
N2 0.0447(11) 0.0449(10) 0.0357(9) 0.0093(9) -0.0047(8) -0.0055(9)
N3 0.0829(17) 0.0294(9) 0.0532(12) 0.0036(9) 0.0133(12) -0.0017(11)
C1 0.0318(11) 0.0328(9) 0.0325(9) 0.0009(8) 0.0032(9) -0.0037(9)
C2 0.0297(11) 0.0292(9) 0.0309(9) 0.0023(8) 0.0009(8) -0.0013(8)
C3 0.0357(11) 0.0256(8) 0.0299(9) 0.0006(8) 0.0016(8) -0.0003(8)
C4 0.0310(10) 0.0297(9) 0.0298(9) 0.0022(8) 0.0025(7) 0.0016(8)
C5 0.0314(11) 0.0282(9) 0.0303(9) 0.0013(8) -0.0003(9) 0.0006(8)
C6 0.0319(11) 0.0279(9) 0.0314(9) 0.0016(8) -0.0026(8) -0.0017(8)
C7 0.0368(11) 0.0326(9) 0.0325(9) 0.0007(9) -0.0026(9) -0.0014(9)
C8 0.0407(12) 0.0367(10) 0.0310(10) 0.0053(9) -0.0032(9) -0.0064(9)
C9 0.0511(13) 0.0331(9) 0.0358(10) 0.0083(9) -0.0065(10) -0.0069(10)
C10 0.0490(13) 0.0287(9) 0.0381(10) -0.0020(9) -0.0038(10) 0.0034(9)
C11 0.0373(12) 0.0311(9) 0.0331(10) 0.0011(8) -0.0039(9) -0.0007(8)
C12 0.0483(13) 0.0293(9) 0.0393(11) -0.0049(9) 0.0039(10) 0.0011(9)
C13 0.0352(11) 0.0297(9) 0.0333(9) -0.0011(8) -0.0015(8) 0.0003(9)
C14 0.0312(11) 0.0284(9) 0.0314(9) 0.0010(8) 0.0001(8) -0.0001(8)
C15 0.0401(12) 0.0314(9) 0.0345(10) 0.0018(9) 0.0065(9) 0.0017(9)
C16 0.0315(11) 0.0293(9) 0.0399(11) 0.0074(9) -0.0032(9) -0.0037(8)
C17 0.0349(11) 0.0341(10) 0.0344(10) 0.0052(9) -0.0074(10) -0.0055(9)
C18 0.0390(12) 0.0351(10) 0.0380(11) 0.0067(9) -0.0041(9) -0.0025(9)
C19 0.0468(13) 0.0411(11) 0.0390(11) 0.0097(10) -0.0019(10) -0.0110(10)
C20 0.0581(15) 0.0514(12) 0.0345(11) 0.0017(10) 0.0073(11) -0.0131(12)
C21 0.0797(18) 0.0392(11) 0.0488(12) -0.0053(11) 0.0160(13) -0.0098(12)
C22 0.0624(15) 0.0349(10) 0.0405(11) 0.0042(10) 0.0090(11) -0.0077(11)
C23 0.0344(12) 0.0258(8) 0.0345(10) 0.0047(8) 0.0014(9) 0.0007(8)
C24 0.0452(14) 0.0522(12) 0.0505(12) -0.0079(11) 0.0075(11) 0.0042(11)
C25 0.0384(15) 0.0829(19) 0.0838(18) -0.0092(16) 0.0141(14) 0.0120(14)
C26 0.0319(14) 0.0690(16) 0.103(2) 0.0069(16) -0.0094(15) 0.0034(12)
C27 0.0496(15) 0.0521(13) 0.0597(14) 0.0063(11) -0.0157(13) -0.0034(12)
C28 0.0388(13) 0.0388(10) 0.0417(11) 0.0024(9) -0.0003(10) 0.0016(9)
C29 0.0396(12) 0.0264(9) 0.0348(10) -0.0037(8) 0.0020(9) 0.0026(9)
C30 0.0412(14) 0.0577(13) 0.0379(11) 0.0067(11) 0.0002(10) 0.0091(11)
C31 0.0442(14) 0.0543(12) 0.0557(13) 0.0030(12) 0.0099(11) 0.0085(11)
C32 0.0671(18) 0.0423(12) 0.0435(12) -0.0031(10) 0.0216(12) -0.0006(12)
C33 0.0744(19) 0.0558(14) 0.0312(11) -0.0027(10) -0.0003(12) 0.0000(13)
C34 0.0489(14) 0.0478(11) 0.0341(10) -0.0029(10) -0.0042(10) -0.0048(10)

loop_
_atom_type_symbol
_atom_type_description
_atom_type_scat_dispersion_real
_atom_type_scat_dispersion_imag
_atom_type_scat_source
C C 0.0033 0.0016 'International Tables Vol C Tables 4.2.6.8 and 6.1.1.4'
H H 0.0000 0.0000 'International Tables Vol C Tables 4.2.6.8 and 6.1.1.4'
N N 0.0061 0.0033 'International Tables Vol C Tables 4.2.6.8 and 6.1.1.4'
O O 0.0106 0.0060 'International Tables Vol C Tables 4.2.6.8 and 6.1.1.4'
Cl Cl 0.1484 0.1585 'International Tables Vol C Tables 4.2.6.8 and 6.1.1.4'

loop_
_geom_angle_atom_site_label_1
_geom_angle_atom_site_label_2
_geom_angle_atom_site_label_3
_geom_angle
C16 O7 C15 116.77(14)
O1 N1 O2 122.74(17)
O1 N1 C4 117.46(16)
O2 N1 C4 119.72(15)
O4 N2 O3 123.93(17)
O4 N2 C8 118.51(17)
O3 N2 C8 117.55(16)
O5 N3 O6 125.7(2)
O5 N3 C10 118.1(2)
O6 N3 C10 116.2(2)
C2 C1 C14 125.22(17)
C1 C2 C15 123.71(16)
C1 C2 C3 122.92(16)
C15 C2 C3 113.37(15)
C2 C3 C23 111.97(14)
C2 C3 C4 111.03(14)
C23 C3 C4 109.68(15)
C5 C4 N1 112.23(15)
C5 C4 C3 110.80(13)
N1 C4 C3 110.04(14)
C6 C5 C4 117.55(14)
C6 C5 C14 113.05(15)
C4 C5 C14 112.13(14)
C7 C6 C11 118.97(16)
C7 C6 C5 121.23(16)
C11 C6 C5 119.51(15)
C8 C7 C6 121.68(17)
C7 C8 C9 120.94(17)
C7 C8 N2 116.70(17)
C9 C8 N2 122.32(16)
C8 C9 C10 116.09(16)
C8 C9 Cl1 124.85(15)
C10 C9 Cl1 119.02(16)
C9 C10 C11 124.97(18)
C9 C10 N3 117.12(16)
C11 C10 N3 117.89(17)
C10 C11 C6 117.30(17)
C10 C11 C12 120.25(17)
C6 C11 C12 122.45(16)
C11 C12 C13 113.14(15)
C29 C13 C12 112.20(15)
C29 C13 C14 113.60(15)
C12 C13 C14 107.79(14)
C1 C14 C5 110.71(15)
C1 C14 C13 114.61(14)
C5 C14 C13 108.18(15)
O7 C15 C2 107.99(14)
O8 C16 O7 123.69(18)
O8 C16 C17 124.57(17)
O7 C16 C17 111.72(16)
C22 C17 C18 119.90(18)
C22 C17 C16 121.96(17)
C18 C17 C16 118.13(17)
C19 C18 C17 120.02(18)
C20 C19 C18 119.14(19)
C19 C20 C21 121.64(19)
C19 C20 Cl2 119.45(16)
C21 C20 Cl2 118.91(17)
C22 C21 C20 119.1(2)
C21 C22 C17 120.14(18)
C28 C23 C24 118.08(19)
C28 C23 C3 122.66(17)
C24 C23 C3 119.24(17)
C25 C24 C23 121.1(2)
C26 C25 C24 120.2(2)
C25 C26 C27 120.3(2)
C26 C27 C28 119.0(2)
C23 C28 C27 121.4(2)
C30 C29 C34 117.76(19)
C30 C29 C13 122.43(17)
C34 C29 C13 119.66(18)
C29 C30 C31 122.0(2)
C32 C31 C30 119.2(2)
C31 C32 C33 120.3(2)
C32 C33 C34 120.0(2)
C33 C34 C29 120.7(2)

loop_
_geom_bond_atom_site_label_1
_geom_bond_atom_site_label_2
_geom_bond_distance
Cl1 C9 1.7134(18)
Cl2 C20 1.740(2)
O1 N1 1.209(2)
O2 N1 1.213(2)
O3 N2 1.218(2)
O4 N2 1.218(2)
O5 N3 1.206(3)
O6 N3 1.215(3)
O7 C16 1.334(2)
O7 C15 1.443(2)
O8 C16 1.200(2)
N1 C4 1.522(2)
N2 C8 1.478(3)
N3 C10 1.479(3)
C1 C2 1.324(2)
C1 C14 1.499(2)
C2 C15 1.503(2)
C2 C3 1.518(3)
C3 C23 1.530(3)
C3 C4 1.536(2)
C4 C5 1.522(2)
C5 C6 1.517(2)
C5 C14 1.530(2)
C6 C7 1.391(3)
C6 C11 1.398(3)
C7 C8 1.385(2)
C8 C9 1.387(3)
C9 C10 1.387(3)
C10 C11 1.391(3)
C11 C12 1.523(3)
C12 C13 1.536(2)
C13 C29 1.523(3)
C13 C14 1.540(2)
C16 C17 1.490(3)
C17 C22 1.384(3)
C17 C18 1.393(3)
C18 C19 1.378(3)
C19 C20 1.371(3)
C20 C21 1.385(3)
C21 C22 1.374(3)
C23 C28 1.382(3)
C23 C24 1.383(3)
C24 C25 1.376(3)
C25 C26 1.371(4)
C26 C27 1.380(3)
C27 C28 1.392(3)
C29 C30 1.376(3)
C29 C34 1.390(3)
C30 C31 1.382(3)
C31 C32 1.371(3)
C32 C33 1.372(3)
C33 C34 1.387(3)
